data_4506203
loop_
_publ_author_name
'He, Kun-Huan'
'Li, Yun-Wu'
'Chen, Yong-Qiang'
'Song, Wei-Chao'
'Bu, Xian-He'

_publ_section_title
;
 Employing Zinc Clusters as SBUs To Construct (3,8) and (3,14)-Connected
 Coordination Networks: Structures, Topologies, and Luminescence
;
_journal_issue 6
_journal_name_full 'Crystal Growth &amp; Design'
_journal_page_first 2730
_journal_paper_doi 10.1021/cg300218z
_journal_volume 12
_journal_year 2012
_chemical_formula_sum 'C74 H58 N4 O37 Zn7'
_chemical_formula_weight 2053.12
_chemical_name_systematic
; 
 ? 
;
_space_group_IT_number 2
_symmetry_cell_setting triclinic
_symmetry_space_group_name_Hall '-P 1'
_symmetry_space_group_name_H-M 'P -1'
_atom_sites_solution_hydrogens geom
_atom_sites_solution_primary direct
_atom_sites_solution_secondary difmap
_audit_creation_method SHELXL-97
_cell_angle_alpha 96.63(3)
_cell_angle_beta 111.56(3)
_cell_angle_gamma 90.80(3)
_cell_formula_units_Z 1
_cell_length_a 11.419(2)
_cell_length_b 12.719(3)
_cell_length_c 13.441(3)
_cell_measurement_temperature 293(2)
_cell_measurement_theta_max 25.00
_cell_measurement_theta_min 3.13
_cell_volume 1800.1(8)
_computing_cell_refinement PROCESS-AUTO
_computing_data_collection PROCESS-AUTO
_computing_data_reduction CrystalStructure
_computing_publication_material 'CrystalStructure 3.7.0'
_computing_structure_refinement 'SHELXL-97 (Sheldrick, 1997)'
_computing_structure_solution 'SHELXS-97 (Sheldrick, 1990)'
_diffrn_ambient_temperature 293(2)
_diffrn_measured_fraction_theta_full 0.998
_diffrn_measured_fraction_theta_max 0.998
_diffrn_measurement_device_type SCX-MINI
_diffrn_measurement_method multi-scan
_diffrn_radiation_monochromator graphite
_diffrn_radiation_source 'fine-focus sealed tube'
_diffrn_radiation_type MoK\a
_diffrn_radiation_wavelength 0.71073
_diffrn_reflns_av_R_equivalents 0.0370
_diffrn_reflns_av_sigmaI/netI 0.0460
_diffrn_reflns_limit_h_max 13
_diffrn_reflns_limit_h_min -13
_diffrn_reflns_limit_k_max 15
_diffrn_reflns_limit_k_min -15
_diffrn_reflns_limit_l_max 15
_diffrn_reflns_limit_l_min -15
_diffrn_reflns_number 15725
_diffrn_reflns_theta_full 25.00
_diffrn_reflns_theta_max 25.00
_diffrn_reflns_theta_min 3.13
_exptl_absorpt_coefficient_mu 2.399
_exptl_absorpt_correction_T_max 0.590
_exptl_absorpt_correction_T_min 0.541
_exptl_absorpt_correction_type multi-scan
_exptl_absorpt_process_details SADABS
_exptl_crystal_colour colorless
_exptl_crystal_density_diffrn 1.877
_exptl_crystal_density_method 'not measured'
_exptl_crystal_description block
_exptl_crystal_F_000 1018
_exptl_crystal_size_max 0.26
_exptl_crystal_size_mid 0.24
_exptl_crystal_size_min 0.22
_refine_diff_density_max 2.400
_refine_diff_density_min -1.108
_refine_diff_density_rms 0.114
_refine_ls_extinction_method SHELXL
_refine_ls_goodness_of_fit_ref 1.025
_refine_ls_hydrogen_treatment mixed
_refine_ls_matrix_type full
_refine_ls_number_parameters 557
_refine_ls_number_reflns 6320
_refine_ls_number_restraints 37
_refine_ls_restrained_S_all 1.064
_refine_ls_R_factor_all 0.0778
_refine_ls_R_factor_gt 0.0586
_refine_ls_shift/su_max 0.005
_refine_ls_shift/su_mean 0.000
_refine_ls_structure_factor_coef Fsqd
_refine_ls_weighting_details 'calc w=1/[\s^2^(Fo^2^)+(0.0688P)^2^+8.9995P] where P=(Fo^2^+2Fc^2^)/3'
_refine_ls_weighting_scheme calc
_refine_ls_wR_factor_gt 0.1406
_refine_ls_wR_factor_ref 0.1509
_reflns_number_gt 5025
_reflns_number_total 6322
_reflns_threshold_expression >2sigma(I)
_cod_data_source_file cg300218z_si_002.cif
_cod_data_source_block 2
_cod_depositor_comments
;
The following automatic conversions were performed:

'_symmetry_cell_setting' value 'Triclinic' changed to 'triclinic'
according to /home/saulius/struct/CIF-dictionaries/cif_core.dic
dictionary named 'cif_core.dic' version 2.4.1 from 2010-06-29.

Automatic conversion script
Id: cif_fix_values 1891 2012-01-12 08:04:46Z andrius 
;
_cod_original_cell_volume 1800.1(7)
_cod_original_sg_symbol_H-M P-1
_cod_database_code 4506203

loop_
_symmetry_equiv_pos_as_xyz
'x, y, z'
'-x, -y, -z'

loop_
_atom_site_label
_atom_site_type_symbol
_atom_site_fract_x
_atom_site_fract_y
_atom_site_fract_z
_atom_site_U_iso_or_equiv
_atom_site_adp_type
_atom_site_occupancy
_atom_site_symmetry_multiplicity
_atom_site_calc_flag
_atom_site_refinement_flags
C1 C 0.5700(7) 0.7986(6) 0.1963(6) 0.0376(16) Uani 1 1 d .
H1 H 0.6057 0.8545 0.2511 0.045 Uiso 1 1 calc R
C2 C 0.5047(7) 0.6429(6) 0.1106(6) 0.0447(18) Uani 1 1 d .
H2 H 0.4864 0.5700 0.0971 0.054 Uiso 1 1 calc R
C3 C 0.4785(7) 0.7083(6) 0.0357(6) 0.0457(18) Uani 1 1 d .
H3 H 0.4408 0.6896 -0.0385 0.055 Uiso 1 1 calc R
C4 C 0.4856(10) 0.9065(7) -0.0631(7) 0.069(3) Uani 1 1 d .
H4 H 0.4755 0.8426 -0.1075 0.083 Uiso 1 1 calc R
C5 C 0.5090(6) 0.9058(5) 0.0444(5) 0.0344(15) Uani 1 1 d .
C6 C 0.5230(10) 1.0006(7) 0.1059(7) 0.070(3) Uani 1 1 d .
H6 H 0.5389 1.0023 0.1791 0.084 Uiso 1 1 calc R
C12 C 1.2077(6) 0.4836(5) 0.4092(5) 0.0292(14) Uani 1 1 d .
C13 C 1.0873(5) 0.4209(5) 0.3411(5) 0.0274(14) Uani 1 1 d .
C14 C 1.0852(6) 0.3325(5) 0.2686(5) 0.0318(15) Uani 1 1 d .
H14 H 1.1596 0.3089 0.2634 0.038 Uiso 1 1 calc R
C15 C 0.9706(6) 0.2805(5) 0.2049(5) 0.0320(15) Uani 1 1 d .
C16 C 0.8592(6) 0.3112(5) 0.2145(5) 0.0341(15) Uani 1 1 d .
H16 H 0.7836 0.2725 0.1739 0.041 Uiso 1 1 calc R
C17 C 0.8614(5) 0.4001(5) 0.2851(5) 0.0283(14) Uani 1 1 d .
C18 C 0.9753(6) 0.4549(5) 0.3479(5) 0.0301(14) Uani 1 1 d .
H18 H 0.9765 0.5150 0.3949 0.036 Uiso 1 1 calc R
C19 C 0.7414(6) 0.4406(5) 0.2909(5) 0.0304(14) Uani 1 1 d .
C20 C 0.8917(6) 0.2010(5) 0.0237(5) 0.0326(15) Uani 1 1 d .
C21 C 0.8361(8) 0.1075(6) -0.0413(6) 0.050(2) Uani 1 1 d .
H21 H 0.8461 0.0436 -0.0125 0.061 Uiso 1 1 calc R
C22 C 0.7662(8) 0.1097(6) -0.1482(6) 0.052(2) Uani 1 1 d .
H22 H 0.7285 0.0468 -0.1916 0.062 Uiso 1 1 calc R
C23 C 0.7506(7) 0.2018(6) -0.1926(5) 0.0393(17) Uani 1 1 d .
C24 C 0.8069(8) 0.2953(6) -0.1273(6) 0.0466(19) Uani 1 1 d .
H24 H 0.7976 0.3588 -0.1566 0.056 Uiso 1 1 calc R
C25 C 0.8768(8) 0.2947(6) -0.0189(6) 0.0459(18) Uani 1 1 d .
H25 H 0.9136 0.3577 0.0249 0.055 Uiso 1 1 calc R
C26 C 0.6826(9) 0.2019(8) -0.3117(6) 0.060(3) Uani 1 1 d .
C27 C 0.2184(7) -0.1202(6) -0.4023(6) 0.051(2) Uani 1 1 d .
C28 C 0.0981(7) -0.0841(6) -0.3917(6) 0.0447(19) Uani 1 1 d .
C29 C -0.0127(7) -0.1479(6) -0.4374(6) 0.0433(18) Uani 1 1 d .
H29 H -0.0115 -0.2159 -0.4708 0.052 Uiso 1 1 calc R
C30 C -0.1258(8) -0.1116(6) -0.4338(6) 0.0472(19) Uani 1 1 d .
C31 C -0.2469(9) -0.1760(8) -0.4919(8) 0.067(3) Uani 1 1 d .
C32 C -0.1276(8) -0.0103(6) -0.3821(6) 0.0479(19) Uani 1 1 d .
H32 H -0.2019 0.0144 -0.3775 0.057 Uiso 1 1 calc R
C33 C -0.0176(7) 0.0518(5) -0.3385(5) 0.0361(16) Uani 1 1 d .
C34 C 0.0951(7) 0.0171(6) -0.3426(6) 0.0439(18) Uani 1 1 d .
H34 H 0.1683 0.0614 -0.3126 0.053 Uiso 1 1 calc R
C35 C 0.0612(6) 0.1974(5) -0.1990(5) 0.0346(16) Uani 1 1 d .
C36 C 0.1067(7) 0.1369(6) -0.1170(6) 0.0427(18) Uani 1 1 d .
H36 H 0.0829 0.0650 -0.1285 0.051 Uiso 1 1 calc R
C37 C 0.1885(7) 0.1833(6) -0.0165(6) 0.0445(18) Uani 1 1 d .
H37 H 0.2199 0.1420 0.0393 0.053 Uiso 1 1 calc R
C38 C 0.2240(6) 0.2908(6) 0.0017(6) 0.0391(17) Uani 1 1 d .
C39 C 0.1764(8) 0.3497(6) -0.0823(7) 0.053(2) Uani 1 1 d .
H39 H 0.2002 0.4216 -0.0714 0.064 Uiso 1 1 calc R
C40 C 0.0936(8) 0.3043(6) -0.1831(6) 0.050(2) Uani 1 1 d .
H40 H 0.0606 0.3454 -0.2389 0.061 Uiso 1 1 calc R
C41 C 0.3148(7) 0.3392(7) 0.1094(6) 0.0445(19) Uani 1 1 d .
N1 N 0.5633(5) 0.7003(5) 0.2118(4) 0.0372(13) Uani 1 1 d .
N2 N 0.5181(5) 0.8094(4) 0.0896(4) 0.0366(13) Uani 1 1 d .
O1 O 1.1973(5) 0.5734(4) 0.4542(5) 0.0592(16) Uani 1 1 d .
O2 O 1.3107(4) 0.4462(4) 0.4179(4) 0.0368(11) Uani 1 1 d .
O3 O 0.7494(4) 0.5334(4) 0.3363(5) 0.0529(14) Uani 1 1 d .
O4 O 0.6424(4) 0.3813(4) 0.2508(4) 0.0426(12) Uani 1 1 d .
O5 O 0.6847(6) 0.2889(5) -0.3482(4) 0.0703(19) Uani 1 1 d .
O6 O 0.6303(7) 0.1177(6) -0.3692(5) 0.093(3) Uani 1 1 d .
O7 O 0.3625(5) 0.2808(5) 0.1821(4) 0.0557(15) Uani 1 1 d .
O8 O 0.3497(5) 0.4343(5) 0.1268(5) 0.0641(17) Uani 1 1 d .
O9 O 0.3126(7) -0.0568(6) -0.3699(7) 0.100(2) Uani 1 1 d U
O10 O 0.2104(6) -0.2099(4) -0.4524(5) 0.0584(15) Uani 1 1 d .
O11 O -0.2413(6) -0.2612(4) -0.5451(5) 0.0615(16) Uani 1 1 d .
O12 O -0.3446(9) -0.1424(8) -0.4910(9) 0.128(3) Uani 1 1 d U
O13 O 0.9673(4) 0.1932(4) 0.1304(4) 0.0413(12) Uani 1 1 d .
O14 O -0.0260(5) 0.1573(4) -0.2996(4) 0.0440(13) Uani 1 1 d .
O15 O 0.4958(5) 0.5525(4) 0.3572(4) 0.0237(11) Uani 1 1 d .
O1A O 0.5279(4) 0.3500(3) 0.4248(3) 0.0245(9) Uani 1 1 d D
O2W O 0.5263(12) 0.0221(11) 0.4662(10) 0.134(5) Uani 1 1 d U
O3W O 0.5000 0.0000 0.5000 0.032(2) Uani 1 2 d SU
O4W O 0.4740(13) 0.0982(11) 0.3540(11) 0.171(5) Uani 1 1 d U
C111 C 0.489(5) 0.255(2) 0.459(4) 0.43(3) Uani 1 1 d DU
Zn1 Zn 1.5000 0.5000 0.5000 0.0228(2) Uani 1 2 d S
Zn2 Zn 0.48715(6) 0.40392(6) 0.28111(5) 0.0272(2) Uani 1 1 d .
Zn3 Zn 0.63428(7) 0.64072(6) 0.35221(6) 0.0295(2) Uani 1 1 d .
Zn4 Zn 1.30822(7) 0.70034(7) 0.49022(6) 0.0382(2) Uani 1 1 d .
H15A H 0.454(7) 0.574(6) 0.346(6) 0.02(3) Uiso 1 1 d .

loop_
_atom_site_aniso_label
_atom_site_aniso_U_11
_atom_site_aniso_U_22
_atom_site_aniso_U_33
_atom_site_aniso_U_23
_atom_site_aniso_U_13
_atom_site_aniso_U_12
C1 0.040(4) 0.040(4) 0.032(4) 0.007(3) 0.011(3) -0.001(3)
C2 0.054(5) 0.036(4) 0.044(4) 0.011(3) 0.016(4) -0.004(3)
C3 0.052(5) 0.045(4) 0.037(4) 0.001(4) 0.016(4) -0.003(4)
C4 0.128(9) 0.038(4) 0.036(5) 0.001(4) 0.025(5) 0.000(5)
C5 0.038(4) 0.038(4) 0.032(4) 0.013(3) 0.016(3) 0.000(3)
C6 0.123(9) 0.047(5) 0.032(4) 0.012(4) 0.018(5) 0.010(5)
C12 0.023(3) 0.036(4) 0.028(3) 0.002(3) 0.009(3) 0.000(3)
C13 0.019(3) 0.041(4) 0.020(3) 0.007(3) 0.003(2) 0.004(3)
C14 0.020(3) 0.049(4) 0.028(3) 0.006(3) 0.010(3) 0.008(3)
C15 0.029(3) 0.038(4) 0.023(3) -0.003(3) 0.005(3) 0.006(3)
C16 0.021(3) 0.046(4) 0.030(4) 0.000(3) 0.005(3) 0.000(3)
C17 0.018(3) 0.035(4) 0.031(3) 0.004(3) 0.009(3) 0.001(3)
C18 0.025(3) 0.038(4) 0.027(3) 0.002(3) 0.011(3) 0.005(3)
C19 0.024(3) 0.042(4) 0.026(3) 0.002(3) 0.011(3) 0.003(3)
C20 0.029(3) 0.039(4) 0.029(4) 0.001(3) 0.011(3) 0.005(3)
C21 0.058(5) 0.041(4) 0.038(4) 0.010(3) -0.001(4) 0.000(4)
C22 0.059(5) 0.042(4) 0.040(4) -0.004(4) 0.005(4) -0.007(4)
C23 0.042(4) 0.048(4) 0.028(4) 0.007(3) 0.012(3) 0.017(3)
C24 0.067(5) 0.036(4) 0.040(4) 0.009(3) 0.022(4) 0.019(4)
C25 0.060(5) 0.040(4) 0.035(4) -0.005(3) 0.018(4) 0.000(4)
C26 0.070(6) 0.072(6) 0.028(4) 0.001(4) 0.006(4) 0.049(5)
C27 0.038(4) 0.052(5) 0.041(4) -0.015(4) -0.005(3) 0.003(4)
C28 0.049(4) 0.039(4) 0.030(4) -0.006(3) -0.001(3) 0.013(3)
C29 0.056(5) 0.034(4) 0.034(4) -0.006(3) 0.013(3) 0.004(4)
C30 0.054(5) 0.044(4) 0.031(4) -0.015(3) 0.006(3) -0.007(4)
C31 0.058(6) 0.073(6) 0.062(6) -0.027(5) 0.024(5) -0.004(5)
C32 0.056(5) 0.048(4) 0.032(4) -0.013(3) 0.013(4) 0.005(4)
C33 0.043(4) 0.033(4) 0.022(3) -0.008(3) 0.003(3) 0.004(3)
C34 0.041(4) 0.044(4) 0.031(4) -0.004(3) -0.003(3) 0.009(3)
C35 0.030(3) 0.034(4) 0.030(4) -0.009(3) 0.003(3) 0.004(3)
C36 0.050(4) 0.030(4) 0.035(4) -0.004(3) 0.004(3) -0.006(3)
C37 0.045(4) 0.045(4) 0.029(4) -0.003(3) 0.000(3) -0.005(3)
C38 0.028(3) 0.046(4) 0.036(4) -0.013(3) 0.010(3) -0.010(3)
C39 0.061(5) 0.036(4) 0.054(5) -0.007(4) 0.017(4) -0.015(4)
C40 0.063(5) 0.039(4) 0.036(4) -0.002(3) 0.005(4) -0.003(4)
C41 0.027(4) 0.061(5) 0.039(4) -0.017(4) 0.011(3) -0.010(4)
N1 0.041(3) 0.038(3) 0.034(3) 0.011(3) 0.014(3) -0.003(3)
N2 0.037(3) 0.040(3) 0.035(3) 0.011(3) 0.013(3) 0.004(3)
O1 0.028(3) 0.051(3) 0.087(4) -0.019(3) 0.017(3) -0.001(2)
O2 0.017(2) 0.042(3) 0.045(3) -0.003(2) 0.007(2) 0.000(2)
O3 0.022(2) 0.051(3) 0.081(4) -0.006(3) 0.019(3) 0.004(2)
O4 0.019(2) 0.061(3) 0.046(3) -0.014(2) 0.016(2) -0.005(2)
O5 0.099(5) 0.084(5) 0.035(3) 0.020(3) 0.027(3) 0.059(4)
O6 0.102(6) 0.093(5) 0.041(4) -0.015(4) -0.018(4) 0.043(4)
O7 0.043(3) 0.072(4) 0.037(3) -0.019(3) 0.005(2) -0.015(3)
O8 0.056(4) 0.058(4) 0.057(4) -0.022(3) 0.006(3) -0.022(3)
O9 0.068(4) 0.093(4) 0.114(4) -0.020(4) 0.015(3) 0.010(3)
O10 0.064(4) 0.047(3) 0.069(4) -0.006(3) 0.034(3) 0.013(3)
O11 0.073(4) 0.042(3) 0.056(4) -0.016(3) 0.016(3) -0.017(3)
O12 0.098(5) 0.129(5) 0.143(5) -0.033(4) 0.045(4) -0.004(4)
O13 0.036(3) 0.050(3) 0.029(3) -0.001(2) 0.004(2) 0.012(2)
O14 0.046(3) 0.035(3) 0.029(3) -0.011(2) -0.008(2) 0.011(2)
O15 0.022(3) 0.026(3) 0.024(2) 0.0027(19) 0.009(2) 0.005(2)
O1A 0.020(2) 0.026(2) 0.023(2) -0.0020(17) 0.0040(17) 0.0024(17)
O2W 0.123(6) 0.151(6) 0.133(6) -0.016(4) 0.063(4) -0.016(4)
O3W 0.041(4) 0.004(2) 0.013(3) -0.017(2) -0.028(3) -0.007(2)
O4W 0.175(6) 0.168(6) 0.183(6) 0.005(5) 0.088(5) 0.003(5)
C111 0.43(3) 0.43(3) 0.43(3) 0.051(6) 0.162(11) 0.027(6)
Zn1 0.0182(5) 0.0298(5) 0.0202(5) 0.0000(4) 0.0076(4) 0.0019(4)
Zn2 0.0200(4) 0.0365(4) 0.0211(4) -0.0065(3) 0.0060(3) -0.0029(3)
Zn3 0.0263(4) 0.0277(4) 0.0342(4) 0.0028(3) 0.0112(3) -0.0014(3)
Zn4 0.0311(4) 0.0437(5) 0.0345(5) 0.0011(4) 0.0070(3) 0.0115(4)

loop_
_atom_type_symbol
_atom_type_description
_atom_type_scat_dispersion_real
_atom_type_scat_dispersion_imag
_atom_type_scat_source
C C 0.0033 0.0016 'International Tables Vol C Tables 4.2.6.8 and 6.1.1.4'
H H 0.0000 0.0000 'International Tables Vol C Tables 4.2.6.8 and 6.1.1.4'
N N 0.0061 0.0033 'International Tables Vol C Tables 4.2.6.8 and 6.1.1.4'
O O 0.0106 0.0060 'International Tables Vol C Tables 4.2.6.8 and 6.1.1.4'
Zn Zn 0.2839 1.4301 'International Tables Vol C Tables 4.2.6.8 and 6.1.1.4'

loop_
_geom_angle_atom_site_label_1
_geom_angle_atom_site_label_2
_geom_angle_atom_site_label_3
_geom_angle
_geom_angle_site_symmetry_1
_geom_angle_site_symmetry_3
N1 C1 N2 111.3(6) . .
N1 C1 H1 124.4 . .
N2 C1 H1 124.4 . .
C3 C2 N1 109.5(6) . .
C3 C2 H2 125.3 . .
N1 C2 H2 125.3 . .
C2 C3 N2 106.8(7) . .
C2 C3 H3 126.6 . .
N2 C3 H3 126.6 . .
C6 C4 C5 121.0(8) 2_675 .
C6 C4 H4 119.5 2_675 .
C5 C4 H4 119.5 . .
C6 C5 C4 117.5(7) . .
C6 C5 N2 121.1(6) . .
C4 C5 N2 121.4(7) . .
C5 C6 C4 121.5(8) . 2_675
C5 C6 H6 119.2 . .
C4 C6 H6 119.2 2_675 .
O2 C12 O1 123.8(6) . .
O2 C12 C13 119.8(6) . .
O1 C12 C13 116.5(5) . .
C18 C13 C14 119.8(6) . .
C18 C13 C12 118.6(6) . .
C14 C13 C12 121.6(5) . .
C15 C14 C13 118.8(6) . .
C15 C14 H14 120.6 . .
C13 C14 H14 120.6 . .
C16 C15 C14 121.7(6) . .
C16 C15 O13 119.1(6) . .
C14 C15 O13 119.2(6) . .
C15 C16 C17 119.3(6) . .
C15 C16 H16 120.4 . .
C17 C16 H16 120.4 . .
C16 C17 C18 119.8(6) . .
C16 C17 C19 120.6(6) . .
C18 C17 C19 119.5(6) . .
C17 C18 C13 120.5(6) . .
C17 C18 H18 119.7 . .
C13 C18 H18 119.7 . .
O3 C19 O4 125.3(6) . .
O3 C19 C17 115.6(6) . .
O4 C19 C17 119.0(6) . .
C25 C20 C21 120.1(6) . .
C25 C20 O13 122.8(6) . .
C21 C20 O13 117.0(6) . .
C22 C21 C20 119.5(7) . .
C22 C21 H21 120.3 . .
C20 C21 H21 120.3 . .
C23 C22 C21 121.6(7) . .
C23 C22 H22 119.2 . .
C21 C22 H22 119.2 . .
C22 C23 C24 118.8(7) . .
C22 C23 C26 120.9(7) . .
C24 C23 C26 120.1(7) . .
C25 C24 C23 120.4(7) . .
C25 C24 H24 119.8 . .
C23 C24 H24 119.8 . .
C20 C25 C24 119.6(7) . .
C20 C25 H25 120.2 . .
C24 C25 H25 120.2 . .
O6 C26 O5 123.7(8) . .
O6 C26 C23 119.4(8) . .
O5 C26 C23 116.9(8) . .
O10 C27 O9 125.4(8) . .
O10 C27 C28 115.3(7) . .
O9 C27 C28 119.0(7) . .
C29 C28 C34 119.1(7) . .
C29 C28 C27 120.9(6) . .
C34 C28 C27 119.8(7) . .
C28 C29 C30 120.9(7) . .
C28 C29 H29 119.6 . .
C30 C29 H29 119.6 . .
C32 C30 C29 119.7(7) . .
C32 C30 C31 119.3(8) . .
C29 C30 C31 120.8(7) . .
O12 C31 O11 123.0(9) . .
O12 C31 C30 120.3(9) . .
O11 C31 C30 116.6(8) . .
C33 C32 C30 118.6(7) . .
C33 C32 H32 120.7 . .
C30 C32 H32 120.7 . .
C32 C33 C34 122.3(6) . .
C32 C33 O14 116.9(6) . .
C34 C33 O14 120.5(6) . .
C33 C34 C28 119.5(7) . .
C33 C34 H34 120.3 . .
C28 C34 H34 120.3 . .
C36 C35 C40 121.1(6) . .
C36 C35 O14 122.5(6) . .
C40 C35 O14 116.2(6) . .
C35 C36 C37 119.7(7) . .
C35 C36 H36 120.2 . .
C37 C36 H36 120.2 . .
C36 C37 C38 120.6(7) . .
C36 C37 H37 119.7 . .
C38 C37 H37 119.7 . .
C39 C38 C37 118.4(6) . .
C39 C38 C41 121.4(7) . .
C37 C38 C41 120.2(7) . .
C38 C39 C40 121.5(7) . .
C38 C39 H39 119.2 . .
C40 C39 H39 119.2 . .
C35 C40 C39 118.7(7) . .
C35 C40 H40 120.6 . .
C39 C40 H40 120.6 . .
O8 C41 O7 119.4(7) . .
O8 C41 C38 121.3(8) . .
O7 C41 C38 119.2(7) . .
O8 C41 Zn2 62.0(4) . .
O7 C41 Zn2 57.6(4) . .
C38 C41 Zn2 171.8(5) . .
C1 N1 C2 106.2(6) . .
C1 N1 Zn3 127.2(5) . .
C2 N1 Zn3 126.4(5) . .
C1 N2 C3 106.2(6) . .
C1 N2 C5 126.1(6) . .
C3 N2 C5 127.7(6) . .
C12 O1 Zn4 129.0(5) . .
C12 O2 Zn1 134.5(4) . .
C19 O3 Zn3 137.5(4) . .
C19 O4 Zn2 125.0(4) . .
C26 O5 Zn4 123.6(5) . 2_765
C41 O7 Zn2 91.6(5) . .
C41 O8 Zn2 87.9(5) . .
C27 O10 Zn4 139.7(6) . 1_444
C31 O11 Zn3 133.1(6) . 1_444
C20 O13 C15 115.5(5) . .
C35 O14 C33 117.4(5) . .
Zn3 O15 Zn2 111.6(2) . .
Zn3 O15 Zn1 121.9(3) . 1_455
Zn2 O15 Zn1 93.8(2) . 1_455
Zn3 O15 H15A 109(9) . .
Zn2 O15 H15A 118(9) . .
Zn1 O15 H15A 102(9) 1_455 .
Zn4 O1A Zn2 124.6(2) 2_766 .
Zn4 O1A Zn1 110.30(18) 2_766 1_455
Zn2 O1A Zn1 92.49(16) . 1_455
O3W O2W O2W 0.0(6) . 2_656
O3W O2W O4W 137.4(15) . .
O2W O2W O4W 137.4(15) 2_656 .
O2W O3W O2W 180.0(17) . 2_656
Zn4 C111 Zn2 78.7(6) 2_766 .
Zn4 C111 Zn1 76.7(8) 2_766 1_455
Zn2 C111 Zn1 56.8(3) . 1_455
O15 Zn1 O15 180.000(1) 1_655 2_766
O15 Zn1 O2 87.7(2) 1_655 .
O15 Zn1 O2 92.3(2) 2_766 .
O15 Zn1 O2 92.3(2) 1_655 2_866
O15 Zn1 O2 87.7(2) 2_766 2_866
O2 Zn1 O2 180.00(13) . 2_866
O15 Zn1 O1A 96.54(18) 1_655 2_766
O15 Zn1 O1A 83.46(18) 2_766 2_766
O2 Zn1 O1A 98.76(16) . 2_766
O2 Zn1 O1A 81.24(16) 2_866 2_766
O15 Zn1 O1A 83.46(18) 1_655 1_655
O15 Zn1 O1A 96.54(18) 2_766 1_655
O2 Zn1 O1A 81.24(16) . 1_655
O2 Zn1 O1A 98.76(16) 2_866 1_655
O1A Zn1 O1A 180.000(1) 2_766 1_655
O15 Zn1 C111 74.2(8) 1_655 2_766
O15 Zn1 C111 105.8(8) 2_766 2_766
O2 Zn1 C111 107.9(9) . 2_766
O2 Zn1 C111 72.1(9) 2_866 2_766
O1A Zn1 C111 24.8(8) 2_766 2_766
O1A Zn1 C111 155.2(8) 1_655 2_766
O15 Zn1 C111 105.8(8) 1_655 1_655
O15 Zn1 C111 74.2(8) 2_766 1_655
O2 Zn1 C111 72.1(9) . 1_655
O2 Zn1 C111 107.9(9) 2_866 1_655
O1A Zn1 C111 155.2(8) 2_766 1_655
O1A Zn1 C111 24.8(8) 1_655 1_655
C111 Zn1 C111 180.000(3) 2_766 1_655
O15 Zn1 Zn2 42.28(14) 1_655 1_655
O15 Zn1 Zn2 137.72(14) 2_766 1_655
O2 Zn1 Zn2 75.47(13) . 1_655
O2 Zn1 Zn2 104.53(13) 2_866 1_655
O1A Zn1 Zn2 137.83(11) 2_766 1_655
O1A Zn1 Zn2 42.18(11) 1_655 1_655
C111 Zn1 Zn2 116.5(8) 2_766 1_655
C111 Zn1 Zn2 63.5(8) 1_655 1_655
O15 Zn1 Zn2 137.72(14) 1_655 2_766
O15 Zn1 Zn2 42.28(14) 2_766 2_766
O2 Zn1 Zn2 104.53(13) . 2_766
O2 Zn1 Zn2 75.47(13) 2_866 2_766
O1A Zn1 Zn2 42.18(11) 2_766 2_766
O1A Zn1 Zn2 137.82(11) 1_655 2_766
C111 Zn1 Zn2 63.5(8) 2_766 2_766
C111 Zn1 Zn2 116.5(8) 1_655 2_766
Zn2 Zn1 Zn2 180.000(1) 1_655 2_766
O15 Zn1 Zn4 80.93(15) 1_655 .
O15 Zn1 Zn4 99.07(15) 2_766 .
O2 Zn1 Zn4 69.14(13) . .
O2 Zn1 Zn4 110.86(13) 2_866 .
O1A Zn1 Zn4 33.13(10) 2_766 .
O1A Zn1 Zn4 146.87(10) 1_655 .
C111 Zn1 Zn4 39.6(9) 2_766 .
C111 Zn1 Zn4 140.4(9) 1_655 .
Zn2 Zn1 Zn4 113.10(3) 1_655 .
Zn2 Zn1 Zn4 66.90(3) 2_766 .
O15 Zn1 Zn4 99.07(15) 1_655 2_866
O15 Zn1 Zn4 80.93(15) 2_766 2_866
O2 Zn1 Zn4 110.86(13) . 2_866
O2 Zn1 Zn4 69.14(13) 2_866 2_866
O1A Zn1 Zn4 146.87(10) 2_766 2_866
O1A Zn1 Zn4 33.13(10) 1_655 2_866
C111 Zn1 Zn4 140.4(9) 2_766 2_866
C111 Zn1 Zn4 39.6(9) 1_655 2_866
Zn2 Zn1 Zn4 66.90(3) 1_655 2_866
Zn2 Zn1 Zn4 113.10(3) 2_766 2_866
Zn4 Zn1 Zn4 180.0 . 2_866
O4 Zn2 O1A 103.08(19) . .
O4 Zn2 O15 109.9(2) . .
O1A Zn2 O15 88.18(18) . .
O4 Zn2 O7 103.5(2) . .
O1A Zn2 O7 99.4(2) . .
O15 Zn2 O7 143.1(2) . .
O4 Zn2 C111 107.4(9) . .
O1A Zn2 C111 19.1(8) . .
O15 Zn2 C111 103.6(9) . .
O7 Zn2 C111 80.3(8) . .
O4 Zn2 O8 103.4(2) . .
O1A Zn2 O8 150.1(2) . .
O15 Zn2 O8 95.7(2) . .
O7 Zn2 O8 60.9(2) . .
C111 Zn2 O8 134.9(9) . .
O4 Zn2 C41 104.3(2) . .
O1A Zn2 C41 127.6(2) . .
O15 Zn2 C41 121.9(3) . .
O7 Zn2 C41 30.8(2) . .
C111 Zn2 C41 109.0(8) . .
O8 Zn2 C41 30.1(2) . .
O4 Zn2 Zn1 121.02(14) . 1_455
O1A Zn2 Zn1 45.34(11) . 1_455
O15 Zn2 Zn1 43.92(14) . 1_455
O7 Zn2 Zn1 126.17(16) . 1_455
C111 Zn2 Zn1 59.7(8) . 1_455
O8 Zn2 Zn1 126.32(17) . 1_455
C41 Zn2 Zn1 134.65(17) . 1_455
O4 Zn2 Zn3 77.06(15) . .
O1A Zn2 Zn3 102.12(12) . .
O15 Zn2 Zn3 33.49(14) . .
O7 Zn2 Zn3 157.80(18) . .
C111 Zn2 Zn3 121.1(8) . .
O8 Zn2 Zn3 97.14(16) . .
C41 Zn2 Zn3 127.1(2) . .
Zn1 Zn2 Zn3 68.14(3) 1_455 .
O11 Zn3 O15 134.0(2) 1_666 .
O11 Zn3 O3 96.7(2) 1_666 .
O15 Zn3 O3 101.2(2) . .
O11 Zn3 N1 109.5(2) 1_666 .
O15 Zn3 N1 105.1(2) . .
O3 Zn3 N1 107.2(3) . .
O11 Zn3 Zn2 150.12(19) 1_666 .
O15 Zn3 Zn2 34.91(15) . .
O3 Zn3 Zn2 69.69(15) . .
N1 Zn3 Zn2 100.09(17) . .
O11 Zn3 H15A 133(2) 1_666 .
O15 Zn3 H15A 13.4(19) . .
O3 Zn3 H15A 114(2) . .
N1 Zn3 H15A 96(2) . .
Zn2 Zn3 H15A 45(2) . .
O10 Zn4 O1 96.9(2) 1_666 .
O10 Zn4 O1A 125.0(2) 1_666 2_766
O1 Zn4 O1A 102.4(2) . 2_766
O10 Zn4 O5 122.0(2) 1_666 2_765
O1 Zn4 O5 99.3(3) . 2_765
O1A Zn4 O5 105.0(2) 2_766 2_765
O10 Zn4 C111 117.7(13) 1_666 2_766
O1 Zn4 C111 139.2(9) . 2_766
O1A Zn4 C111 40.6(7) 2_766 2_766
O5 Zn4 C111 81.0(11) 2_765 2_766
O10 Zn4 Zn1 152.75(19) 1_666 .
O1 Zn4 Zn1 75.68(15) . .
O1A Zn4 Zn1 36.57(11) 2_766 .
O5 Zn4 Zn1 85.26(16) 2_765 .
C111 Zn4 Zn1 63.7(10) 2_766 .

loop_
_geom_bond_atom_site_label_1
_geom_bond_atom_site_label_2
_geom_bond_distance
_geom_bond_site_symmetry_2
C1 N1 1.297(9) .
C1 N2 1.360(9) .
C1 H1 0.9300 .
C2 C3 1.332(10) .
C2 N1 1.385(9) .
C2 H2 0.9300 .
C3 N2 1.382(9) .
C3 H3 0.9300 .
C4 C6 1.362(11) 2_675
C4 C5 1.370(10) .
C4 H4 0.9300 .
C5 C6 1.352(11) .
C5 N2 1.419(8) .
C6 C4 1.362(11) 2_675
C6 H6 0.9300 .
C12 O2 1.246(7) .
C12 O1 1.258(8) .
C12 C13 1.497(8) .
C13 C18 1.387(8) .
C13 C14 1.394(9) .
C14 C15 1.380(9) .
C14 H14 0.9300 .
C15 C16 1.381(9) .
C15 O13 1.398(8) .
C16 C17 1.383(9) .
C16 H16 0.9300 .
C17 C18 1.386(9) .
C17 C19 1.497(8) .
C18 H18 0.9300 .
C19 O3 1.250(8) .
C19 O4 1.254(8) .
C20 C25 1.368(10) .
C20 C21 1.382(10) .
C20 O13 1.391(8) .
C21 C22 1.367(10) .
C21 H21 0.9300 .
C22 C23 1.360(10) .
C22 H22 0.9300 .
C23 C24 1.386(10) .
C23 C26 1.501(10) .
C24 C25 1.381(10) .
C24 H24 0.9300 .
C25 H25 0.9300 .
C26 O6 1.246(11) .
C26 O5 1.264(11) .
C27 O10 1.240(9) .
C27 O9 1.244(10) .
C27 C28 1.505(11) .
C28 C29 1.387(11) .
C28 C34 1.384(10) .
C29 C30 1.393(11) .
C29 H29 0.9300 .
C30 C32 1.396(10) .
C30 C31 1.490(11) .
C31 O12 1.204(12) .
C31 O11 1.244(10) .
C32 C33 1.367(10) .
C32 H32 0.9300 .
C33 C34 1.385(10) .
C33 O14 1.400(8) .
C34 H34 0.9300 .
C35 C36 1.365(10) .
C35 C40 1.376(10) .
C35 O14 1.384(7) .
C36 C37 1.384(9) .
C36 H36 0.9300 .
C37 C38 1.389(10) .
C37 H37 0.9300 .
C38 C39 1.374(11) .
C38 C41 1.491(9) .
C39 C40 1.388(11) .
C39 H39 0.9300 .
C40 H40 0.9300 .
C41 O8 1.235(9) .
C41 O7 1.262(10) .
C41 Zn2 2.460(7) .
N1 Zn3 2.004(5) .
O1 Zn4 1.938(5) .
O2 Zn1 2.095(4) .
O3 Zn3 1.956(5) .
O4 Zn2 1.977(4) .
O5 Zn4 1.961(6) 2_765
O7 Zn2 2.077(5) .
O8 Zn2 2.174(6) .
O10 Zn4 1.900(5) 1_444
O11 Zn3 1.894(5) 1_444
O15 Zn3 1.952(5) .
O15 Zn2 2.025(5) .
O15 Zn1 2.088(5) 1_455
O15 H15A 0.54(7) .
O1A Zn4 1.961(4) 2_766
O1A Zn2 2.018(4) .
O1A Zn1 2.138(4) 1_455
O2W O3W 0.710(11) .
O2W O2W 1.42(2) 2_656
O2W O4W 1.805(18) .
O3W O2W 0.710(11) 2_656
C111 Zn4 2.21(4) 2_766
C111 Zn2 3.21(2) .
C111 Zn1 3.10(3) 1_455
Zn1 O15 2.088(5) 1_655
Zn1 O15 2.088(5) 2_766
Zn1 O2 2.095(4) 2_866
Zn1 O1A 2.138(4) 2_766
Zn1 O1A 2.138(4) 1_655
Zn1 C111 3.10(3) 2_766
Zn1 C111 3.10(3) 1_655
Zn1 Zn2 3.0030(11) 1_655
Zn1 Zn2 3.0030(11) 2_766
Zn1 Zn4 3.3656(13) .
Zn1 Zn4 3.3656(13) 2_866
Zn2 Zn1 3.0030(11) 1_455
Zn2 Zn3 3.2897(15) .
Zn3 O11 1.894(5) 1_666
Zn3 H15A 2.19(8) .
Zn4 O10 1.900(5) 1_666
Zn4 O1A 1.961(4) 2_766
Zn4 O5 1.961(6) 2_765
Zn4 C111 2.21(4) 2_766
